data_9016932
loop_
_publ_author_name
'Danisi, R. M.'
'Armbruster, T.'
'Lazic, B.'
'Vulic, P.'
'Kaindl, R.'
'Dimitrijevic, R.'
'Kahlenberg, V.'

_publ_section_title
;
 In situ dehydration behavior of veszelyite (Cu,Zn)2Zn(PO4)(OH)3*2H2O:
 A single-crystal X-ray study
 Note: T = 173 K
;
_journal_name_full 'American Mineralogist'
_journal_page_first 1261
_journal_page_last 1269
_journal_volume 98
_journal_year 2013
_chemical_compound_source 'Zdravo Vrelo, near Kresevo (Bosnia and Herzegovina)'
_chemical_formula_sum 'Cu1.75 H7 O9 P Zn1.25'
_chemical_name_mineral Veszelyite
_space_group_IT_number 14
_space_group_name_Hall '-P 2ybc'
_space_group_name_H-M_alt 'P 1 21/c 1'
_symmetry_space_group_name_H-M 'P 1 21/c 1'
_cell_angle_alpha 90
_cell_angle_beta 103.180
_cell_angle_gamma 90
_cell_formula_units_Z 4
_cell_length_a 7.4863
_cell_length_b 10.1933
_cell_length_c 9.7895
_cell_volume 727.360
_database_code_amcsd 0019906
_diffrn_ambient_temperature 173
_exptl_crystal_density_diffrn 3.424
_cod_data_source_file inputs/fixed/downloads/05/05560.cif
_cod_data_source_block 05560
_cod_original_formula_sum 'Cu1.75 Zn1.25 P O9 H7'
_cod_database_code 9016932

loop_
_space_group_symop_operation_xyz
x,y,z
x,1/2-y,1/2+z
-x,1/2+y,1/2-z
-x,-y,-z

loop_
_atom_site_aniso_label
_atom_site_aniso_U_11
_atom_site_aniso_U_22
_atom_site_aniso_U_33
_atom_site_aniso_U_12
_atom_site_aniso_U_13
_atom_site_aniso_U_23
Cu1 0.01297 0.01154 0.01180 -0.00167 0.00469 -0.00213
Zn1 0.01297 0.01154 0.01180 -0.00167 0.00469 -0.00213
Cu2 0.01200 0.01090 0.01196 -0.00092 0.00420 -0.00158
Zn2 0.01200 0.01090 0.01196 -0.00092 0.00420 -0.00158
Zn3 0.01203 0.01120 0.01152 -0.00074 0.00300 -0.00063
P 0.01080 0.00990 0.01090 -0.00010 0.00290 -0.00070
O1 0.01290 0.01630 0.01410 0.00030 0.00400 0.00310
O2 0.01450 0.01170 0.01400 -0.00030 0.00480 -0.00220
O3 0.01170 0.01520 0.01180 -0.00100 0.00380 -0.00190
O4 0.01690 0.01130 0.01490 0.00330 0.00460 0.00110
O-h1 0.01110 0.01230 0.01070 -0.00070 0.00270 0.00010
O-h2 0.01150 0.01320 0.01230 -0.00100 0.00310 -0.00160
O-h3 0.01290 0.01070 0.01120 -0.00050 0.00460 0.00070
OW1 0.02300 0.01780 0.01750 0.00030 0.00520 0.00140
OW2 0.01510 0.02270 0.01770 -0.00130 0.00470 -0.00060

loop_
_atom_site_label
_atom_site_fract_x
_atom_site_fract_y
_atom_site_fract_z
_atom_site_occupancy
_atom_site_U_iso_or_equiv
_atom_site_type_symbol
_atom_site_attached_hydrogens
Cu1 0.49198 0.07238 0.13093 0.87500 0.01181 Cu 0
Zn1 0.49198 0.07238 0.13093 0.12500 0.01181 Zn 0
Cu2 0.46096 0.25245 0.35993 0.87500 0.01138 Cu 0
Zn2 0.46096 0.25245 0.35993 0.12500 0.01138 Zn 0
Zn3 0.06992 0.07500 0.21193 1.00000 0.01153 Zn 0
P 0.06580 0.29795 0.41612 1.00000 0.01046 P 0
O1 0.97420 0.15870 0.03330 1.00000 0.01430 O 0
O2 0.98310 0.16410 0.36090 1.00000 0.01320 O 0
O3 0.27550 0.28480 0.47160 1.00000 0.01270 O 0
O4 0.02410 0.39810 0.29500 1.00000 0.01420 O 0
O-h1 0.33850 0.08580 0.27060 1.00000 0.01130 O 0
H1 0.35700 0.02400 0.34400 1.00000 0.02700 H 0
O-h2 0.62360 0.21760 0.23490 1.00000 0.01230 O 0
H2 0.74100 0.18500 0.27900 1.00000 0.04700 H 0
O-h3 0.60020 0.40763 0.46380 1.00000 0.01130 O 0
H3 0.72700 0.38700 0.48300 1.00000 0.07000 H 0
OW1 0.65580 0.38390 0.03810 1.00000 0.01930 O 0
H4 0.76600 0.37600 0.00700 1.00000 0.04600 H 0
H5 0.65300 0.32300 0.11000 1.00000 0.03300 H 0
OW2 0.32110 0.40650 0.19310 1.00000 0.01840 O 0
H6 0.31700 0.36400 0.10600 1.00000 0.05500 H 0
H7 0.20900 0.39600 0.22200 1.00000 0.10000 H 0

loop_
_cod_changelog_entry_id
_cod_changelog_entry_author
_cod_changelog_entry_date
_cod_changelog_entry_text
1
;cod-tools version 3.8.0
Id: cif_guess_AMCSD_atom_types 9574 2023-05-10 09:00:05Z saulius
;
2023-05-10T18:57:28+03:00
;Derived atom types and hydrogen counts
from atom names that follow the AMCSD naming convention
(Wat == water, O-H == hydroxyl).
;

loop_
_cod_related_entry_id
_cod_related_entry_database
_cod_related_entry_code
1 AMCSD 0019906
